data_7051813
loop_
_publ_author_name
'Bertolasi, Valerio'
'Ferretti, Valeria'
'Gilli, Paola'
'Yao, Xiaoquan'
'Li, Chao-Jun'

_publ_section_title
;
 Substituent effects on keto--enol tautomerization of \b-diketones from
 X-ray structural data and DFT calculations
;
_journal_issue 4
_journal_name_full 'New Journal of Chemistry'
_journal_page_first 694
_journal_paper_doi 10.1039/b714708b
_journal_volume 32
_journal_year 2008
_chemical_formula_moiety 'C23 H19 Cl O2'
_chemical_formula_sum 'C23 H19 Cl O2'
_chemical_formula_weight 362.83
_chemical_name_systematic
;
2-[1-(2-chlorophenyl)ethyl]-1,3-diphenylpropane-1,3-dione
;
_space_group_IT_number 14
_symmetry_cell_setting monoclinic
_symmetry_space_group_name_Hall '-P 2yab'
_symmetry_space_group_name_H-M 'P 1 21/a 1'
_atom_sites_solution_hydrogens difmap
_atom_sites_solution_primary direct
_atom_sites_solution_secondary difmap
_audit_creation_method SHELXL-97
_cell_angle_alpha 90.00
_cell_angle_beta 114.694(1)
_cell_angle_gamma 90.00
_cell_formula_units_Z 4
_cell_length_a 11.1539(3)
_cell_length_b 16.3314(6)
_cell_length_c 11.4618(3)
_cell_measurement_reflns_used 5263
_cell_measurement_temperature 295
_cell_measurement_theta_max 27.00
_cell_measurement_theta_min 3.87
_cell_volume 1896.94(10)
_computing_cell_refinement 'Denzo SMN (Otwinowski & Minor, 1997)'
_computing_data_collection 'COLLECT (Nonius, 1998)'
_computing_data_reduction 'Denzo SMN (Otwinowski & Minor, 1997)'
_computing_molecular_graphics 'ORTEPIII (Burnett & Johnson, 1996)'
_computing_publication_material
;
SHELXL-97 (Sheldrick, 1997), PARST (Nardelli)
;
_computing_structure_refinement 'SHELXL-97 (Sheldrick, 1997)'
_computing_structure_solution 'SIR97 (Altomare et al., 1999)'
_diffrn_ambient_temperature 295
_diffrn_measured_fraction_theta_full 0.995
_diffrn_measured_fraction_theta_max 0.995
_diffrn_measurement_device_type 'Nonius Kappa CCD'
_diffrn_measurement_method '\f scans and \w scans'
_diffrn_radiation_monochromator graphite
_diffrn_radiation_source 'fine-focus sealed tube'
_diffrn_radiation_type MoK\a
_diffrn_radiation_wavelength 0.71073
_diffrn_reflns_av_R_equivalents 0.0272
_diffrn_reflns_av_sigmaI/netI 0.0456
_diffrn_reflns_limit_h_max 14
_diffrn_reflns_limit_h_min -14
_diffrn_reflns_limit_k_max 20
_diffrn_reflns_limit_k_min -20
_diffrn_reflns_limit_l_max 14
_diffrn_reflns_limit_l_min -14
_diffrn_reflns_number 7619
_diffrn_reflns_theta_full 27.00
_diffrn_reflns_theta_max 27.00
_diffrn_reflns_theta_min 3.87
_exptl_absorpt_coefficient_mu 0.215
_exptl_absorpt_correction_type none
_exptl_crystal_colour colourless
_exptl_crystal_density_diffrn 1.270
_exptl_crystal_density_method 'not measured'
_exptl_crystal_description irregular
_exptl_crystal_F_000 760
_exptl_crystal_size_max 0.43
_exptl_crystal_size_mid 0.35
_exptl_crystal_size_min 0.21
_refine_diff_density_max 0.181
_refine_diff_density_min -0.328
_refine_diff_density_rms 0.032
_refine_ls_extinction_method none
_refine_ls_goodness_of_fit_ref 1.015
_refine_ls_hydrogen_treatment refall
_refine_ls_matrix_type full
_refine_ls_number_parameters 311
_refine_ls_number_reflns 4126
_refine_ls_number_restraints 0
_refine_ls_restrained_S_all 1.015
_refine_ls_R_factor_all 0.0889
_refine_ls_R_factor_gt 0.0509
_refine_ls_shift/su_max 0.000
_refine_ls_shift/su_mean 0.000
_refine_ls_structure_factor_coef Fsqd
_refine_ls_weighting_details 'calc w=1/[\s^2^(Fo^2^)+(0.0569P)^2^+0.5064P] where P=(Fo^2^+2Fc^2^)/3'
_refine_ls_weighting_scheme calc
_refine_ls_wR_factor_gt 0.1179
_refine_ls_wR_factor_ref 0.1396
_reflns_number_gt 2652
_reflns_number_total 4126
_reflns_threshold_expression I>2sigma(I)
_cod_data_source_file b714708b.txt
_cod_data_source_block (5)
_cod_depositor_comments
;
The following automatic conversions were performed:
'_symmetry_cell_setting' value 'Monoclinic' changed to 'monoclinic'
according to '/home/saulius/struct/CIF-dictionaries/cif_core.dic'
dictionary named 'cif_core.dic' version 2.4.1 from 2010-06-29.

Automatic conversion script
Id: cif_fix_enum 1527 2010-12-29 10:47:43Z saulius 
;
_cod_original_sg_symbol_H-M 'P 21/a'
_cod_database_code 7051813

loop_
_symmetry_equiv_pos_as_xyz
'x, y, z'
'-x+1/2, y+1/2, -z'
'-x, -y, -z'
'x-1/2, -y-1/2, z'

loop_
_atom_site_label
_atom_site_type_symbol
_atom_site_fract_x
_atom_site_fract_y
_atom_site_fract_z
_atom_site_U_iso_or_equiv
_atom_site_adp_type
_atom_site_occupancy
_atom_site_symmetry_multiplicity
_atom_site_calc_flag
_atom_site_refinement_flags
_atom_site_disorder_assembly
_atom_site_disorder_group
Cl1 Cl 0.44597(10) 0.09452(6) 0.56327(8) 0.1212(4) Uani 1 1 d . . .
O1 O 0.35410(18) 0.31570(10) 0.71276(14) 0.0768(5) Uani 1 1 d . . .
O2 O 0.63517(13) 0.27556(9) 0.97480(14) 0.0612(4) Uani 1 1 d . . .
C1 C 0.36895(18) 0.30826(12) 0.82310(18) 0.0485(4) Uani 1 1 d . . .
C2 C 0.41540(17) 0.22681(11) 0.89360(16) 0.0420(4) Uani 1 1 d . . .
C3 C 0.55281(17) 0.24111(11) 1.00151(17) 0.0457(4) Uani 1 1 d . . .
C4 C 0.34804(17) 0.37954(11) 0.89391(18) 0.0473(4) Uani 1 1 d . . .
C5 C 0.35324(19) 0.37349(13) 1.0168(2) 0.0522(5) Uani 1 1 d . . .
C6 C 0.3410(2) 0.44330(15) 1.0800(3) 0.0667(6) Uani 1 1 d . . .
C7 C 0.3243(2) 0.51841(16) 1.0217(3) 0.0746(7) Uani 1 1 d . . .
C8 C 0.3165(3) 0.52470(15) 0.9000(3) 0.0781(7) Uani 1 1 d . . .
C9 C 0.3275(2) 0.45591(13) 0.8361(3) 0.0665(6) Uani 1 1 d . . .
C10 C 0.58595(17) 0.21369(11) 1.13534(17) 0.0468(4) Uani 1 1 d . . .
C11 C 0.5032(2) 0.16451(14) 1.16821(19) 0.0584(5) Uani 1 1 d . . .
C12 C 0.5395(3) 0.14051(18) 1.2944(2) 0.0776(7) Uani 1 1 d . . .
C13 C 0.6572(3) 0.1665(2) 1.3881(3) 0.0892(9) Uani 1 1 d . . .
C14 C 0.7397(3) 0.21500(19) 1.3567(3) 0.0869(8) Uani 1 1 d . . .
C15 C 0.7062(2) 0.23813(15) 1.2312(2) 0.0651(6) Uani 1 1 d . . .
C16 C 0.42589(19) 0.15901(12) 0.80405(18) 0.0485(5) Uani 1 1 d . . .
C17 C 0.4775(3) 0.07903(14) 0.8781(2) 0.0619(6) Uani 1 1 d . . .
C18 C 0.2979(2) 0.14125(12) 0.68925(18) 0.0537(5) Uani 1 1 d . . .
C19 C 0.1747(2) 0.15043(15) 0.6908(2) 0.0619(6) Uani 1 1 d . . .
C20 C 0.0590(3) 0.1287(2) 0.5882(2) 0.0906(8) Uani 1 1 d . . .
C21 C 0.0628(4) 0.0978(2) 0.4793(3) 0.1129(11) Uani 1 1 d . . .
C22 C 0.1803(5) 0.0885(2) 0.4724(3) 0.1084(12) Uani 1 1 d . . .
C23 C 0.2979(3) 0.10936(15) 0.5766(2) 0.0770(7) Uani 1 1 d . . .
H2 H 0.3545(18) 0.2124(11) 0.9276(17) 0.046(5) Uiso 1 1 d . . .
H5 H 0.3629(18) 0.3205(13) 1.0567(18) 0.054(5) Uiso 1 1 d . . .
H6 H 0.344(3) 0.4351(16) 1.161(3) 0.092(9) Uiso 1 1 d . . .
H7 H 0.317(2) 0.5660(17) 1.066(2) 0.086(8) Uiso 1 1 d . . .
H8 H 0.306(3) 0.5791(18) 0.858(3) 0.097(8) Uiso 1 1 d . . .
H9 H 0.322(2) 0.4597(16) 0.750(2) 0.085(8) Uiso 1 1 d . . .
H11 H 0.419(2) 0.1483(14) 1.104(2) 0.067(6) Uiso 1 1 d . . .
H12 H 0.476(3) 0.1089(17) 1.314(3) 0.092(8) Uiso 1 1 d . . .
H13 H 0.682(3) 0.1490(18) 1.475(3) 0.106(9) Uiso 1 1 d . . .
H14 H 0.817(3) 0.2308(17) 1.416(3) 0.097(9) Uiso 1 1 d . . .
H15 H 0.763(2) 0.2706(15) 1.205(2) 0.074(7) Uiso 1 1 d . . .
H16 H 0.490(2) 0.1788(12) 0.7717(18) 0.059(6) Uiso 1 1 d . . .
H171 H 0.566(3) 0.0866(16) 0.952(3) 0.088(8) Uiso 1 1 d . . .
H172 H 0.482(2) 0.0391(16) 0.821(2) 0.079(7) Uiso 1 1 d . . .
H173 H 0.413(2) 0.0567(14) 0.913(2) 0.074(7) Uiso 1 1 d . . .
H19 H 0.1707(19) 0.1723(13) 0.766(2) 0.057(5) Uiso 1 1 d . . .
H20 H -0.025(3) 0.137(2) 0.597(3) 0.132(12) Uiso 1 1 d . . .
H21 H -0.029(4) 0.084(2) 0.405(3) 0.135(12) Uiso 1 1 d . . .
H22 H 0.199(3) 0.070(2) 0.408(3) 0.119(10) Uiso 1 1 d . . .

loop_
_atom_site_aniso_label
_atom_site_aniso_U_11
_atom_site_aniso_U_22
_atom_site_aniso_U_33
_atom_site_aniso_U_23
_atom_site_aniso_U_13
_atom_site_aniso_U_12
Cl1 0.1661(8) 0.1382(8) 0.1047(6) -0.0044(5) 0.1016(6) 0.0374(6)
O1 0.1221(14) 0.0629(10) 0.0497(9) 0.0147(7) 0.0402(9) 0.0155(9)
O2 0.0557(8) 0.0606(9) 0.0740(9) 0.0104(7) 0.0337(7) -0.0042(7)
C1 0.0544(11) 0.0478(11) 0.0429(10) 0.0069(8) 0.0200(8) 0.0026(8)
C2 0.0470(10) 0.0421(10) 0.0409(9) 0.0028(7) 0.0223(8) 0.0028(8)
C3 0.0479(10) 0.0398(10) 0.0517(11) 0.0029(8) 0.0232(9) 0.0034(8)
C4 0.0429(9) 0.0423(10) 0.0552(11) 0.0036(8) 0.0189(8) 0.0028(8)
C5 0.0511(10) 0.0483(12) 0.0575(12) -0.0023(10) 0.0230(9) 0.0028(9)
C6 0.0591(13) 0.0682(16) 0.0733(16) -0.0155(13) 0.0280(12) 0.0015(11)
C7 0.0607(13) 0.0522(14) 0.111(2) -0.0234(15) 0.0355(14) -0.0012(11)
C8 0.0787(16) 0.0429(13) 0.116(2) 0.0068(14) 0.0439(16) 0.0077(11)
C9 0.0729(14) 0.0482(13) 0.0796(17) 0.0144(11) 0.0330(13) 0.0098(10)
C10 0.0469(10) 0.0466(10) 0.0438(10) 0.0012(8) 0.0160(8) 0.0055(8)
C11 0.0565(12) 0.0721(15) 0.0440(12) 0.0090(10) 0.0186(10) -0.0020(10)
C12 0.0843(17) 0.0954(19) 0.0533(14) 0.0171(13) 0.0291(13) 0.0032(14)
C13 0.100(2) 0.110(2) 0.0436(14) 0.0107(14) 0.0162(14) 0.0124(17)
C14 0.0783(18) 0.095(2) 0.0563(16) -0.0035(14) -0.0028(14) 0.0020(15)
C15 0.0573(13) 0.0631(14) 0.0612(14) -0.0008(11) 0.0113(11) -0.0011(11)
C16 0.0575(11) 0.0478(11) 0.0482(11) 0.0008(8) 0.0299(9) 0.0059(9)
C17 0.0705(15) 0.0470(12) 0.0654(15) 0.0005(11) 0.0256(13) 0.0133(11)
C18 0.0775(13) 0.0459(11) 0.0434(11) 0.0001(8) 0.0309(10) 0.0058(9)
C19 0.0657(13) 0.0764(15) 0.0404(11) -0.0070(10) 0.0191(10) -0.0002(11)
C20 0.0810(18) 0.121(2) 0.0554(15) -0.0134(15) 0.0139(13) -0.0107(16)
C21 0.117(3) 0.138(3) 0.0612(18) -0.0294(18) 0.0141(19) -0.016(2)
C22 0.167(4) 0.105(2) 0.0523(17) -0.0298(15) 0.045(2) -0.002(2)
C23 0.118(2) 0.0705(15) 0.0547(14) -0.0085(11) 0.0482(14) 0.0093(14)

loop_
_atom_type_symbol
_atom_type_description
_atom_type_scat_dispersion_real
_atom_type_scat_dispersion_imag
_atom_type_scat_source
C C 0.0033 0.0016 'International Tables Vol C Tables 4.2.6.8 and 6.1.1.4'
H H 0.0000 0.0000 'International Tables Vol C Tables 4.2.6.8 and 6.1.1.4'
Cl Cl 0.1484 0.1585 'International Tables Vol C Tables 4.2.6.8 and 6.1.1.4'
O O 0.0106 0.0060 'International Tables Vol C Tables 4.2.6.8 and 6.1.1.4'

loop_
_geom_angle_atom_site_label_1
_geom_angle_atom_site_label_2
_geom_angle_atom_site_label_3
_geom_angle
_geom_angle_site_symmetry_1
_geom_angle_site_symmetry_3
_geom_angle_publ_flag
O1 C1 C4 120.37(17) . . ?
O1 C1 C2 120.47(17) . . ?
C4 C1 C2 119.10(15) . . ?
C1 C2 C3 107.31(15) . . ?
C1 C2 C16 112.00(14) . . ?
C3 C2 C16 108.49(14) . . ?
C1 C2 H2 106.9(11) . . ?
C3 C2 H2 110.8(11) . . ?
C16 C2 H2 111.3(11) . . ?
O2 C3 C10 120.55(17) . . ?
O2 C3 C2 118.14(16) . . ?
C10 C3 C2 121.32(15) . . ?
C9 C4 C5 118.54(19) . . ?
C9 C4 C1 118.29(18) . . ?
C5 C4 C1 123.12(17) . . ?
C6 C5 C4 120.0(2) . . ?
C6 C5 H5 120.4(12) . . ?
C4 C5 H5 119.6(12) . . ?
C7 C6 C5 120.2(3) . . ?
C7 C6 H6 124.0(17) . . ?
C5 C6 H6 115.8(17) . . ?
C8 C7 C6 120.2(2) . . ?
C8 C7 H7 119.9(16) . . ?
C6 C7 H7 119.9(16) . . ?
C7 C8 C9 120.1(2) . . ?
C7 C8 H8 120.8(16) . . ?
C9 C8 H8 119.0(16) . . ?
C8 C9 C4 120.9(2) . . ?
C8 C9 H9 120.8(16) . . ?
C4 C9 H9 118.2(16) . . ?
C11 C10 C15 118.85(19) . . ?
C11 C10 C3 123.11(17) . . ?
C15 C10 C3 118.04(18) . . ?
C12 C11 C10 120.6(2) . . ?
C12 C11 H11 119.5(13) . . ?
C10 C11 H11 119.9(13) . . ?
C13 C12 C11 119.8(3) . . ?
C13 C12 H12 122.3(16) . . ?
C11 C12 H12 117.8(16) . . ?
C12 C13 C14 120.1(3) . . ?
C12 C13 H13 119.3(18) . . ?
C14 C13 H13 120.6(17) . . ?
C13 C14 C15 120.8(3) . . ?
C13 C14 H14 120.9(19) . . ?
C15 C14 H14 118.2(19) . . ?
C14 C15 C10 119.8(2) . . ?
C14 C15 H15 123.0(14) . . ?
C10 C15 H15 117.2(14) . . ?
C18 C16 C17 108.54(17) . . ?
C18 C16 C2 114.17(15) . . ?
C17 C16 C2 110.94(16) . . ?
C18 C16 H16 107.7(11) . . ?
C17 C16 H16 108.9(12) . . ?
C2 C16 H16 106.4(12) . . ?
C16 C17 H171 111.9(15) . . ?
C16 C17 H172 108.6(15) . . ?
H171 C17 H172 111(2) . . ?
C16 C17 H173 111.0(13) . . ?
H171 C17 H173 108.5(19) . . ?
H172 C17 H173 106.0(19) . . ?
C19 C18 C23 115.8(2) . . ?
C19 C18 C16 123.19(17) . . ?
C23 C18 C16 120.9(2) . . ?
C20 C19 C18 122.6(2) . . ?
C20 C19 H19 119.1(12) . . ?
C18 C19 H19 118.2(12) . . ?
C21 C20 C19 119.9(3) . . ?
C21 C20 H20 122(2) . . ?
C19 C20 H20 118(2) . . ?
C22 C21 C20 119.8(3) . . ?
C22 C21 H21 124.8(19) . . ?
C20 C21 H21 115.5(19) . . ?
C21 C22 C23 120.6(3) . . ?
C21 C22 H22 130(2) . . ?
C23 C22 H22 109(2) . . ?
C18 C23 C22 121.3(3) . . ?
C18 C23 Cl1 120.1(2) . . ?
C22 C23 Cl1 118.6(2) . . ?

loop_
_geom_bond_atom_site_label_1
_geom_bond_atom_site_label_2
_geom_bond_distance
_geom_bond_site_symmetry_2
_geom_bond_publ_flag
Cl1 C23 1.737(3) . ?
O1 C1 1.211(2) . ?
O2 C3 1.220(2) . ?
C1 C4 1.492(3) . ?
C1 C2 1.530(3) . ?
C2 C3 1.533(3) . ?
C2 C16 1.547(2) . ?
C2 H2 0.943(19) . ?
C3 C10 1.489(3) . ?
C4 C9 1.386(3) . ?
C4 C5 1.389(3) . ?
C5 C6 1.388(3) . ?
C5 H5 0.96(2) . ?
C6 C7 1.372(4) . ?
C6 H6 0.93(3) . ?
C7 C8 1.364(4) . ?
C7 H7 0.95(3) . ?
C8 C9 1.375(3) . ?
C8 H8 1.00(3) . ?
C9 H9 0.97(3) . ?
C10 C11 1.389(3) . ?
C10 C15 1.390(3) . ?
C11 C12 1.386(3) . ?
C11 H11 0.95(2) . ?
C12 C13 1.370(4) . ?
C12 H12 0.97(3) . ?
C13 C14 1.371(4) . ?
C13 H13 0.96(3) . ?
C14 C15 1.380(4) . ?
C14 H14 0.89(3) . ?
C15 H15 0.96(2) . ?
C16 C18 1.511(3) . ?
C16 C17 1.533(3) . ?
C16 H16 0.99(2) . ?
C17 H171 1.01(3) . ?
C17 H172 0.94(3) . ?
C17 H173 1.02(2) . ?
C18 C19 1.390(3) . ?
C18 C23 1.392(3) . ?
C19 C20 1.381(3) . ?
C19 H19 0.95(2) . ?
C20 C21 1.364(4) . ?
C20 H20 1.00(3) . ?
C21 C22 1.354(5) . ?
C21 H21 1.05(4) . ?
C22 C23 1.399(4) . ?
C22 H22 0.90(3) . ?

loop_
_cod_related_entry_id
_cod_related_entry_database
_cod_related_entry_code
1 ChemSpider 21118276
